data_7126828
loop_
_publ_author_name
'Sundaravelu, Nallappan'
'Sekar, Govindasamy'

_publ_section_title
;
 Cu-Catalyzed one-pot synthesis of thiochromeno-quinolinone and
 thiochromeno-thioflavone via oxidative double hetero Michael addition
 using in situ generated nucleophiles.
;
_journal_issue 62
_journal_name_full 'Chemical communications (Cambridge, England)'
_journal_page_first 8826
_journal_page_last 8829
_journal_paper_doi 10.1039/d0cc03210g
_journal_volume 56
_journal_year 2020
_chemical_formula_moiety 'C22 H13 F O S2'
_chemical_formula_sum 'C22 H13 F O S2'
_chemical_formula_weight 376.44
_space_group_crystal_system monoclinic
_space_group_IT_number 14
_space_group_name_Hall '-P 2ybc'
_space_group_name_H-M_alt 'P 1 21/c 1'
_atom_sites_solution_hydrogens geom
_audit_creation_method SHELXL-2014/7
_audit_update_record
;
2020-03-17 deposited with the CCDC.	2020-06-18 downloaded from the CCDC.
;
_cell_angle_alpha 90
_cell_angle_beta 102.113(5)
_cell_angle_gamma 90
_cell_formula_units_Z 4
_cell_length_a 11.3658(11)
_cell_length_b 12.2954(9)
_cell_length_c 12.4661(14)
_cell_measurement_reflns_used 1416
_cell_measurement_temperature 296(2)
_cell_measurement_theta_max 20.75
_cell_measurement_theta_min 2.47
_cell_volume 1703.3(3)
_computing_cell_refinement 'Bruker SAINT'
_computing_data_collection 'Bruker APEX2'
_computing_data_reduction 'Bruker SAINT'
_computing_molecular_graphics 'Bruker SHELXTL'
_computing_publication_material 'Bruker SHELXTL'
_computing_structure_refinement 'SHELXL-2014/7 (Sheldrick, 2014)'
_computing_structure_solution 'SHELXS-97 (Sheldrick 2008)'
_diffrn_ambient_temperature 296(2)
_diffrn_measured_fraction_theta_full 1.000
_diffrn_measured_fraction_theta_max 1.000
_diffrn_measurement_device_type 'Bruker APEX-II CCD'
_diffrn_measurement_method '\f and \w scans'
_diffrn_radiation_type MoK\a
_diffrn_radiation_wavelength 0.71073
_diffrn_reflns_av_R_equivalents 0.0594
_diffrn_reflns_av_unetI/netI 0.0730
_diffrn_reflns_Laue_measured_fraction_full 1.000
_diffrn_reflns_Laue_measured_fraction_max 1.000
_diffrn_reflns_limit_h_max 13
_diffrn_reflns_limit_h_min -13
_diffrn_reflns_limit_k_max 14
_diffrn_reflns_limit_k_min -11
_diffrn_reflns_limit_l_max 14
_diffrn_reflns_limit_l_min -13
_diffrn_reflns_number 10253
_diffrn_reflns_point_group_measured_fraction_full 1.000
_diffrn_reflns_point_group_measured_fraction_max 1.000
_diffrn_reflns_theta_full 24.999
_diffrn_reflns_theta_max 24.999
_diffrn_reflns_theta_min 2.353
_exptl_absorpt_coefficient_mu 0.331
_exptl_absorpt_correction_T_max 0.974
_exptl_absorpt_correction_T_min 0.952
_exptl_absorpt_correction_type multi-scan
_exptl_absorpt_process_details 'SADABS V2014/5(Bruker AXS.Inc)'
_exptl_crystal_colour colourless
_exptl_crystal_density_diffrn 1.468
_exptl_crystal_description Block
_exptl_crystal_F_000 776
_exptl_crystal_size_max 0.150
_exptl_crystal_size_mid 0.110
_exptl_crystal_size_min 0.080
_refine_diff_density_max 0.212
_refine_diff_density_min -0.247
_refine_diff_density_rms 0.052
_refine_ls_extinction_method none
_refine_ls_goodness_of_fit_ref 0.999
_refine_ls_hydrogen_treatment constr
_refine_ls_matrix_type full
_refine_ls_number_parameters 235
_refine_ls_number_reflns 3000
_refine_ls_number_restraints 0
_refine_ls_restrained_S_all 0.999
_refine_ls_R_factor_all 0.1012
_refine_ls_R_factor_gt 0.0425
_refine_ls_shift/su_max 0.000
_refine_ls_shift/su_mean 0.000
_refine_ls_structure_factor_coef Fsqd
_refine_ls_weighting_details 'w=1/[\s^2^(Fo^2^)+(0.0359P)^2^+0.2122P] where P=(Fo^2^+2Fc^2^)/3'
_refine_ls_weighting_scheme calc
_refine_ls_wR_factor_gt 0.0781
_refine_ls_wR_factor_ref 0.0995
_reflns_Friedel_coverage 0.000
_reflns_number_gt 1766
_reflns_number_total 3000
_reflns_threshold_expression 'I > 2\s(I)'
_cod_data_source_file d0cc03210g2.cif
_cod_data_source_block 735
_cod_depositor_comments 'Adding full bibliography for 7126828--7126829.cif.'
_cod_original_sg_symbol_H-M 'P 21/c'
_cod_database_code 7126828
_shelx_shelxl_version_number 2014/7
_shelx_space_group_comment
; 
The symmetry employed for this shelxl refinement is uniquely defined 
by the following loop, which should always be used as a source of 
symmetry information in preference to the above space-group names. 
They are only intended as comments. 
;
_shelx_estimated_absorpt_t_min 0.952
_shelx_estimated_absorpt_t_max 0.974

loop_
_space_group_symop_operation_xyz
'x, y, z'
'-x, y+1/2, -z+1/2'
'-x, -y, -z'
'x, -y-1/2, z-1/2'

loop_
_atom_site_label
_atom_site_type_symbol
_atom_site_fract_x
_atom_site_fract_y
_atom_site_fract_z
_atom_site_U_iso_or_equiv
_atom_site_adp_type
_atom_site_occupancy
_atom_site_site_symmetry_order
_atom_site_calc_flag
_atom_site_refinement_flags_posn
_atom_site_refinement_flags_adp
_atom_site_refinement_flags_occupancy
_atom_site_disorder_assembly
_atom_site_disorder_group
C1 C 0.1641(3) -0.0089(2) -0.0644(2) 0.0370(7) Uani 1 1 d . . . . .
C2 C 0.1577(3) -0.1066(2) -0.1236(3) 0.0493(9) Uani 1 1 d . . . . .
H2 H 0.2199 -0.1570 -0.1072 0.059 Uiso 1 1 calc R U . . .
C3 C 0.0604(4) -0.1275(3) -0.2049(3) 0.0587(10) Uani 1 1 d . . . . .
H3 H 0.0569 -0.1920 -0.2443 0.070 Uiso 1 1 calc R U . . .
C4 C -0.0343(3) -0.0537(3) -0.2299(3) 0.0595(10) Uani 1 1 d . . . . .
H4 H -0.1011 -0.0691 -0.2850 0.071 Uiso 1 1 calc R U . . .
C5 C -0.0282(3) 0.0424(2) -0.1725(3) 0.0481(9) Uani 1 1 d . . . . .
H5 H -0.0910 0.0921 -0.1896 0.058 Uiso 1 1 calc R U . . .
C6 C 0.0710(3) 0.0666(2) -0.0888(2) 0.0368(7) Uani 1 1 d . . . . .
C7 C 0.0735(3) 0.1715(2) -0.0308(2) 0.0371(7) Uani 1 1 d . . . . .
C8 C 0.1791(3) 0.20140(19) 0.0538(2) 0.0331(7) Uani 1 1 d . . . . .
C9 C 0.1715(3) 0.31449(19) 0.1008(2) 0.0372(7) Uani 1 1 d . . . . .
H9 H 0.0854 0.3283 0.0951 0.045 Uiso 1 1 calc R U . . .
C10 C 0.3746(3) 0.2545(2) 0.2451(3) 0.0410(8) Uani 1 1 d . . . . .
C11 C 0.4731(3) 0.2823(2) 0.3266(3) 0.0550(9) Uani 1 1 d . . . . .
H11 H 0.4663 0.3382 0.3752 0.066 Uiso 1 1 calc R U . . .
C12 C 0.5803(3) 0.2283(3) 0.3363(3) 0.0631(10) Uani 1 1 d . . . . .
H12 H 0.6454 0.2469 0.3918 0.076 Uiso 1 1 calc R U . . .
C13 C 0.5913(3) 0.1464(3) 0.2639(3) 0.0599(10) Uani 1 1 d . . . . .
H13 H 0.6638 0.1093 0.2709 0.072 Uiso 1 1 calc R U . . .
C14 C 0.4954(3) 0.1193(2) 0.1810(3) 0.0485(9) Uani 1 1 d . . . . .
H14 H 0.5048 0.0653 0.1312 0.058 Uiso 1 1 calc R U . . .
C15 C 0.3838(3) 0.1716(2) 0.1703(2) 0.0378(7) Uani 1 1 d . . . . .
C16 C 0.2780(3) 0.1384(2) 0.0861(2) 0.0349(7) Uani 1 1 d . . . . .
C17 C 0.2151(2) 0.40467(19) 0.0368(2) 0.0334(7) Uani 1 1 d . . . . .
C18 C 0.3091(3) 0.3911(2) -0.0174(2) 0.0402(8) Uani 1 1 d . . . . .
H18 H 0.3464 0.3236 -0.0156 0.048 Uiso 1 1 calc R U . . .
C19 C 0.3481(3) 0.4756(2) -0.0736(3) 0.0475(8) Uani 1 1 d . . . . .
H19 H 0.4117 0.4665 -0.1092 0.057 Uiso 1 1 calc R U . . .
C20 C 0.2906(3) 0.5728(2) -0.0754(3) 0.0517(9) Uani 1 1 d . . . . .
C21 C 0.1983(3) 0.5909(2) -0.0232(3) 0.0497(9) Uani 1 1 d . . . . .
H21 H 0.1616 0.6587 -0.0260 0.060 Uiso 1 1 calc R U . . .
C22 C 0.1610(3) 0.5065(2) 0.0335(2) 0.0399(8) Uani 1 1 d . . . . .
H22 H 0.0987 0.5174 0.0702 0.048 Uiso 1 1 calc R U . . .
F1 F 0.32806(19) 0.65661(14) -0.13153(19) 0.0889(7) Uani 1 1 d . . . . .
O1 O -0.01166(19) 0.23510(16) -0.05563(18) 0.0548(6) Uani 1 1 d . . . . .
S1 S 0.29254(7) 0.00867(5) 0.03624(7) 0.0475(3) Uani 1 1 d . . . . .
S2 S 0.23787(8) 0.31940(6) 0.24575(7) 0.0512(3) Uani 1 1 d . . . . .

loop_
_atom_site_aniso_label
_atom_site_aniso_U_11
_atom_site_aniso_U_22
_atom_site_aniso_U_33
_atom_site_aniso_U_23
_atom_site_aniso_U_13
_atom_site_aniso_U_12
C1 0.0497(19) 0.0302(15) 0.0334(19) 0.0021(14) 0.0140(16) -0.0073(14)
C2 0.069(2) 0.0353(17) 0.046(2) -0.0001(16) 0.018(2) -0.0046(16)
C3 0.090(3) 0.0438(19) 0.044(2) -0.0093(17) 0.020(2) -0.016(2)
C4 0.073(3) 0.058(2) 0.043(2) 0.0001(19) 0.002(2) -0.021(2)
C5 0.056(2) 0.0486(19) 0.039(2) 0.0068(17) 0.0091(19) -0.0092(16)
C6 0.0445(19) 0.0349(16) 0.033(2) 0.0061(14) 0.0125(17) -0.0062(15)
C7 0.0418(19) 0.0360(16) 0.036(2) 0.0033(14) 0.0132(16) -0.0019(15)
C8 0.0383(18) 0.0303(14) 0.0337(19) -0.0005(13) 0.0144(16) -0.0006(14)
C9 0.0374(18) 0.0358(15) 0.040(2) -0.0045(14) 0.0118(16) 0.0039(13)
C10 0.051(2) 0.0386(16) 0.034(2) 0.0092(15) 0.0098(18) -0.0038(15)
C11 0.072(3) 0.0454(19) 0.045(2) 0.0025(17) 0.005(2) -0.0086(19)
C12 0.062(3) 0.063(2) 0.056(3) 0.008(2) -0.008(2) -0.013(2)
C13 0.042(2) 0.066(2) 0.068(3) 0.012(2) 0.003(2) -0.0011(18)
C14 0.047(2) 0.0526(19) 0.046(2) 0.0006(17) 0.0101(19) 0.0005(17)
C15 0.045(2) 0.0349(15) 0.0334(19) 0.0053(14) 0.0090(16) -0.0008(15)
C16 0.0407(19) 0.0292(14) 0.036(2) -0.0001(13) 0.0104(16) 0.0002(14)
C17 0.0357(17) 0.0295(14) 0.0344(19) -0.0050(13) 0.0061(15) 0.0011(13)
C18 0.0444(19) 0.0331(15) 0.046(2) 0.0008(14) 0.0150(17) 0.0077(14)
C19 0.052(2) 0.0395(17) 0.057(2) 0.0000(16) 0.0253(18) 0.0001(15)
C20 0.066(2) 0.0321(17) 0.059(3) 0.0068(16) 0.016(2) -0.0052(16)
C21 0.054(2) 0.0308(16) 0.062(3) -0.0007(16) 0.007(2) 0.0078(15)
C22 0.0360(17) 0.0351(15) 0.048(2) -0.0045(15) 0.0074(16) 0.0045(14)
F1 0.1143(18) 0.0464(11) 0.119(2) 0.0260(11) 0.0548(16) 0.0002(11)
O1 0.0484(14) 0.0518(13) 0.0608(17) 0.0004(11) 0.0034(13) 0.0137(11)
S1 0.0533(6) 0.0327(4) 0.0539(6) -0.0038(4) 0.0055(5) 0.0076(4)
S2 0.0688(6) 0.0497(5) 0.0392(6) -0.0059(4) 0.0206(5) 0.0061(4)

loop_
_atom_type_symbol
_atom_type_description
_atom_type_scat_dispersion_real
_atom_type_scat_dispersion_imag
_atom_type_scat_source
C C 0.0033 0.0016 'International Tables Vol C Tables 4.2.6.8 and 6.1.1.4'
H H 0.0000 0.0000 'International Tables Vol C Tables 4.2.6.8 and 6.1.1.4'
F F 0.0171 0.0103 'International Tables Vol C Tables 4.2.6.8 and 6.1.1.4'
S S 0.1246 0.1234 'International Tables Vol C Tables 4.2.6.8 and 6.1.1.4'
O O 0.0106 0.0060 'International Tables Vol C Tables 4.2.6.8 and 6.1.1.4'

loop_
_geom_angle_atom_site_label_1
_geom_angle_atom_site_label_2
_geom_angle_atom_site_label_3
_geom_angle
_geom_angle_site_symmetry_1
_geom_angle_site_symmetry_3
_geom_angle_publ_flag
C6 C1 C2 120.2(3) . . ?
C6 C1 S1 124.3(2) . . ?
C2 C1 S1 115.5(2) . . ?
C3 C2 C1 119.8(3) . . ?
C3 C2 H2 120.1 . . ?
C1 C2 H2 120.1 . . ?
C2 C3 C4 121.0(3) . . ?
C2 C3 H3 119.5 . . ?
C4 C3 H3 119.5 . . ?
C5 C4 C3 119.4(3) . . ?
C5 C4 H4 120.3 . . ?
C3 C4 H4 120.3 . . ?
C4 C5 C6 121.1(3) . . ?
C4 C5 H5 119.5 . . ?
C6 C5 H5 119.5 . . ?
C1 C6 C5 118.6(3) . . ?
C1 C6 C7 122.7(3) . . ?
C5 C6 C7 118.8(3) . . ?
O1 C7 C8 120.1(2) . . ?
O1 C7 C6 119.8(3) . . ?
C8 C7 C6 120.0(3) . . ?
C16 C8 C7 124.9(2) . . ?
C16 C8 C9 121.3(3) . . ?
C7 C8 C9 113.7(2) . . ?
C17 C9 C8 114.6(2) . . ?
C17 C9 S2 112.91(19) . . ?
C8 C9 S2 111.75(19) . . ?
C17 C9 H9 105.5 . . ?
C8 C9 H9 105.5 . . ?
S2 C9 H9 105.5 . . ?
C11 C10 C15 120.4(3) . . ?
C11 C10 S2 117.8(3) . . ?
C15 C10 S2 121.7(3) . . ?
C12 C11 C10 120.7(3) . . ?
C12 C11 H11 119.6 . . ?
C10 C11 H11 119.6 . . ?
C11 C12 C13 119.9(3) . . ?
C11 C12 H12 120.0 . . ?
C13 C12 H12 120.0 . . ?
C12 C13 C14 120.2(3) . . ?
C12 C13 H13 119.9 . . ?
C14 C13 H13 119.9 . . ?
C13 C14 C15 121.2(3) . . ?
C13 C14 H14 119.4 . . ?
C15 C14 H14 119.4 . . ?
C10 C15 C14 117.5(3) . . ?
C10 C15 C16 120.7(3) . . ?
C14 C15 C16 121.7(3) . . ?
C8 C16 C15 123.6(2) . . ?
C8 C16 S1 123.7(2) . . ?
C15 C16 S1 112.6(2) . . ?
C18 C17 C22 118.4(2) . . ?
C18 C17 C9 122.7(2) . . ?
C22 C17 C9 118.9(2) . . ?
C19 C18 C17 121.3(2) . . ?
C19 C18 H18 119.4 . . ?
C17 C18 H18 119.4 . . ?
C20 C19 C18 117.8(3) . . ?
C20 C19 H19 121.1 . . ?
C18 C19 H19 121.1 . . ?
C19 C20 F1 118.1(3) . . ?
C19 C20 C21 123.4(3) . . ?
F1 C20 C21 118.4(3) . . ?
C20 C21 C22 118.3(3) . . ?
C20 C21 H21 120.8 . . ?
C22 C21 H21 120.8 . . ?
C21 C22 C17 120.8(3) . . ?
C21 C22 H22 119.6 . . ?
C17 C22 H22 119.6 . . ?
C1 S1 C16 104.26(14) . . ?
C10 S2 C9 99.52(14) . . ?

loop_
_geom_bond_atom_site_label_1
_geom_bond_atom_site_label_2
_geom_bond_distance
_geom_bond_site_symmetry_2
_geom_bond_publ_flag
C1 C6 1.392(4) . ?
C1 C2 1.404(4) . ?
C1 S1 1.728(3) . ?
C2 C3 1.358(4) . ?
C2 H2 0.9300 . ?
C3 C4 1.392(4) . ?
C3 H3 0.9300 . ?
C4 C5 1.375(4) . ?
C4 H4 0.9300 . ?
C5 C6 1.398(4) . ?
C5 H5 0.9300 . ?
C6 C7 1.476(4) . ?
C7 O1 1.233(3) . ?
C7 C8 1.468(4) . ?
C8 C16 1.355(4) . ?
C8 C9 1.518(3) . ?
C9 C17 1.509(3) . ?
C9 S2 1.807(3) . ?
C9 H9 0.9800 . ?
C10 C11 1.387(4) . ?
C10 C15 1.401(4) . ?
C10 S2 1.748(3) . ?
C11 C12 1.371(4) . ?
C11 H11 0.9300 . ?
C12 C13 1.376(5) . ?
C12 H12 0.9300 . ?
C13 C14 1.376(4) . ?
C13 H13 0.9300 . ?
C14 C15 1.404(4) . ?
C14 H14 0.9300 . ?
C15 C16 1.477(4) . ?
C16 S1 1.732(3) . ?
C17 C18 1.388(4) . ?
C17 C22 1.391(3) . ?
C18 C19 1.378(4) . ?
C18 H18 0.9300 . ?
C19 C20 1.360(4) . ?
C19 H19 0.9300 . ?
C20 F1 1.363(3) . ?
C20 C21 1.363(4) . ?
C21 C22 1.373(4) . ?
C21 H21 0.9300 . ?
C22 H22 0.9300 . ?

loop_
_geom_torsion_atom_site_label_1
_geom_torsion_atom_site_label_2
_geom_torsion_atom_site_label_3
_geom_torsion_atom_site_label_4
_geom_torsion
_geom_torsion_site_symmetry_1
_geom_torsion_site_symmetry_2
_geom_torsion_site_symmetry_3
_geom_torsion_site_symmetry_4
_geom_torsion_publ_flag
C6 C1 C2 C3 0.1(4) . . . . ?
S1 C1 C2 C3 -179.6(2) . . . . ?
C1 C2 C3 C4 -0.7(5) . . . . ?
C2 C3 C4 C5 0.9(5) . . . . ?
C3 C4 C5 C6 -0.6(5) . . . . ?
C2 C1 C6 C5 0.3(4) . . . . ?
S1 C1 C6 C5 179.9(2) . . . . ?
C2 C1 C6 C7 -178.9(2) . . . . ?
S1 C1 C6 C7 0.7(4) . . . . ?
C4 C5 C6 C1 0.0(4) . . . . ?
C4 C5 C6 C7 179.2(3) . . . . ?
C1 C6 C7 O1 -179.8(3) . . . . ?
C5 C6 C7 O1 1.0(4) . . . . ?
C1 C6 C7 C8 2.2(4) . . . . ?
C5 C6 C7 C8 -177.0(2) . . . . ?
O1 C7 C8 C16 -179.0(3) . . . . ?
C6 C7 C8 C16 -1.0(4) . . . . ?
O1 C7 C8 C9 -1.6(4) . . . . ?
C6 C7 C8 C9 176.4(2) . . . . ?
C16 C8 C9 C17 91.2(3) . . . . ?
C7 C8 C9 C17 -86.3(3) . . . . ?
C16 C8 C9 S2 -38.9(3) . . . . ?
C7 C8 C9 S2 143.6(2) . . . . ?
C15 C10 C11 C12 -0.9(4) . . . . ?
S2 C10 C11 C12 174.6(2) . . . . ?
C10 C11 C12 C13 0.8(5) . . . . ?
C11 C12 C13 C14 0.6(5) . . . . ?
C12 C13 C14 C15 -1.9(5) . . . . ?
C11 C10 C15 C14 -0.4(4) . . . . ?
S2 C10 C15 C14 -175.7(2) . . . . ?
C11 C10 C15 C16 177.4(3) . . . . ?
S2 C10 C15 C16 2.1(4) . . . . ?
C13 C14 C15 C10 1.8(4) . . . . ?
C13 C14 C15 C16 -176.0(3) . . . . ?
C7 C8 C16 C15 178.9(2) . . . . ?
C9 C8 C16 C15 1.7(4) . . . . ?
C7 C8 C16 S1 -2.9(4) . . . . ?
C9 C8 C16 S1 179.83(19) . . . . ?
C10 C15 C16 C8 19.7(4) . . . . ?
C14 C15 C16 C8 -162.7(3) . . . . ?
C10 C15 C16 S1 -158.6(2) . . . . ?
C14 C15 C16 S1 19.0(3) . . . . ?
C8 C9 C17 C18 -33.8(4) . . . . ?
S2 C9 C17 C18 95.7(3) . . . . ?
C8 C9 C17 C22 147.6(3) . . . . ?
S2 C9 C17 C22 -82.9(3) . . . . ?
C22 C17 C18 C19 -0.3(4) . . . . ?
C9 C17 C18 C19 -178.9(3) . . . . ?
C17 C18 C19 C20 -0.7(5) . . . . ?
C18 C19 C20 F1 -179.5(3) . . . . ?
C18 C19 C20 C21 1.1(5) . . . . ?
C19 C20 C21 C22 -0.4(5) . . . . ?
F1 C20 C21 C22 -179.8(3) . . . . ?
C20 C21 C22 C17 -0.6(4) . . . . ?
C18 C17 C22 C21 1.0(4) . . . . ?
C9 C17 C22 C21 179.6(3) . . . . ?
C6 C1 S1 C16 -3.7(3) . . . . ?
C2 C1 S1 C16 175.9(2) . . . . ?
C8 C16 S1 C1 4.8(3) . . . . ?
C15 C16 S1 C1 -176.88(19) . . . . ?
C11 C10 S2 C9 151.5(2) . . . . ?
C15 C10 S2 C9 -33.0(2) . . . . ?
C17 C9 S2 C10 -82.2(2) . . . . ?
C8 C9 S2 C10 48.8(2) . . . . ?
